data_7062636
loop_
_publ_author_name
'Moon, Josh'
'Guo, Zhifang'
'Beaumont, Owen A.'
'Hamilton, Sophie'
'Bousrez, Guillaume'
'Mottram, Eleanor'
'Wang, Jun'
'Somers, Anthony E.'
'Deacon, Glen B.'
'Junk, Peter C.'

_publ_section_title
;
 4-Hydroxybenzoato-rare earth(iii) complexes -- syntheses, a structural
 goldmine from coordination diversity and improved corrosion inhibition
 behaviour
;
_journal_issue 36
_journal_name_full 'New Journal of Chemistry'
_journal_page_first 16843
_journal_page_last 16854
_journal_paper_doi 10.1039/D3NJ02735J
_journal_volume 47
_journal_year 2023
_chemical_formula_moiety 'C84 H76 O44 Pr4, 4(H2 O)'
_chemical_formula_sum 'C84 H84 O48 Pr4'
_chemical_formula_weight 2425.15
_space_group_crystal_system triclinic
_space_group_IT_number 2
_space_group_name_Hall '-P 1'
_space_group_name_H-M_alt 'P -1'
_atom_sites_solution_hydrogens mixed
_audit_creation_date 2023-04-03
_audit_creation_method
;
Olex2 1.3
(compiled 2020.11.12 svn.r5f609507 for OlexSys, GUI svn.r6408)
;
_audit_update_record
;
2023-06-12 deposited with the CCDC.	2023-08-01 downloaded from the CCDC.
;
_cell_angle_alpha 93.1860(10)
_cell_angle_beta 102.7450(10)
_cell_angle_gamma 105.5620(10)
_cell_formula_units_Z 1
_cell_length_a 12.0467(3)
_cell_length_b 14.1840(4)
_cell_length_c 14.6821(4)
_cell_measurement_reflns_used 7595
_cell_measurement_temperature 296(2)
_cell_measurement_theta_max 29.85
_cell_measurement_theta_min 2.30
_cell_volume 2339.57(11)
_computing_molecular_graphics 'Olex2 1.3 (Dolomanov et al., 2009)'
_computing_publication_material 'Olex2 1.3 (Dolomanov et al., 2009)'
_computing_structure_refinement 'SHELXL 2018/3 (Sheldrick, 2015)'
_computing_structure_solution 'ShelXT (Sheldrick, 2015)'
_diffrn_ambient_temperature 296.15
_diffrn_detector 'Bruker APEX2 area detector'
_diffrn_detector_area_resol_mean 7.9
_diffrn_detector_type 'CCD area detector'
_diffrn_measured_fraction_theta_full 0.997
_diffrn_measured_fraction_theta_max 0.972
_diffrn_measurement_device 'three-circle diffractometer'
_diffrn_measurement_device_type 'Bruker SMART APEX2 area detector'
_diffrn_measurement_method '\w and \f scans'
_diffrn_radiation_monochromator 'mirror optics'
_diffrn_radiation_probe x-ray
_diffrn_radiation_type MoK\a
_diffrn_radiation_wavelength 0.71073
_diffrn_reflns_av_R_equivalents 0.0539
_diffrn_reflns_av_unetI/netI 0.0502
_diffrn_reflns_Laue_measured_fraction_full 0.997
_diffrn_reflns_Laue_measured_fraction_max 0.972
_diffrn_reflns_limit_h_max 16
_diffrn_reflns_limit_h_min -16
_diffrn_reflns_limit_k_max 19
_diffrn_reflns_limit_k_min -19
_diffrn_reflns_limit_l_max 20
_diffrn_reflns_limit_l_min -20
_diffrn_reflns_number 51444
_diffrn_reflns_point_group_measured_fraction_full 0.997
_diffrn_reflns_point_group_measured_fraction_max 0.972
_diffrn_reflns_theta_full 25.242
_diffrn_reflns_theta_max 30.068
_diffrn_reflns_theta_min 1.433
_diffrn_source 'microfocus sealed X-ray tube'
_diffrn_source_type 'Incoatec I\ms'
_exptl_absorpt_coefficient_mu 2.145
_exptl_absorpt_correction_T_max 0.7460
_exptl_absorpt_correction_T_min 0.4282
_exptl_absorpt_correction_type psi-scan
_exptl_absorpt_process_details SADABS
_exptl_crystal_colour green
_exptl_crystal_colour_primary green
_exptl_crystal_density_diffrn 1.721
_exptl_crystal_description prism
_exptl_crystal_F_000 1208
_exptl_crystal_size_max 0.2
_exptl_crystal_size_mid 0.15
_exptl_crystal_size_min 0.1
_refine_diff_density_max 0.849
_refine_diff_density_min -1.579
_refine_diff_density_rms 0.112
_refine_ls_extinction_coef 0.0217(3)
_refine_ls_extinction_expression Fc^*^=kFc[1+0.001xFc^2^\l^3^/sin(2\q)]^-1/4^
_refine_ls_extinction_method 'SHELXL-2018/3 (Sheldrick 2018)'
_refine_ls_goodness_of_fit_ref 1.027
_refine_ls_hydrogen_treatment mixed
_refine_ls_matrix_type full
_refine_ls_number_parameters 633
_refine_ls_number_reflns 13334
_refine_ls_number_restraints 4
_refine_ls_restrained_S_all 1.027
_refine_ls_R_factor_all 0.0429
_refine_ls_R_factor_gt 0.0314
_refine_ls_shift/su_max 0.003
_refine_ls_shift/su_mean 0.000
_refine_ls_structure_factor_coef Fsqd
_refine_ls_weighting_details 'w=1/[\s^2^(Fo^2^)+(0.0379P)^2^+0.2115P] where P=(Fo^2^+2Fc^2^)/3'
_refine_ls_weighting_scheme calc
_refine_ls_wR_factor_gt 0.0736
_refine_ls_wR_factor_ref 0.0785
_reflns_Friedel_coverage 0.000
_reflns_number_gt 10968
_reflns_number_total 13334
_reflns_threshold_expression 'I > 2\s(I)'
_cod_data_source_file d3nj02735j2.cif
_cod_data_source_block p1
_cod_depositor_comments 'Adding full bibliography for 7062632--7062650.cif.'
_cod_database_code 7062636
_shelx_shelxl_version_number 2018/3
_shelx_space_group_comment
;
The symmetry employed for this shelxl refinement is uniquely defined
by the following loop, which should always be used as a source of
symmetry information in preference to the above space-group names.
They are only intended as comments.
;
_shelx_estimated_absorpt_t_max 0.814
_shelx_estimated_absorpt_t_min 0.674
_olex2_refinement_description
;
1. Restrained distances
 O24-H24A = O24-H24B
 0.85 with sigma of 0.02
 H24A-H24B
 1.34 with sigma of 0.04
 Pr2-H15A \\sim Pr2-H15B
 with sigma of 0.02
2.a Free rotating group:
 O23(H23A,H23B), O15(H15A,H15B)
2.b Rotating group:
 O16(H16A,H16B), O7(H7A,H7B), O8(H8A,H8B)
2.c Aromatic/amide H refined with riding coordinates:
 C7(H7), C24(H24), C14(H14), C6(H6), C11(H11), C34(H34), C39(H39), C31(H31),
 C38(H38), C4(H4), C10(H10), C3(H3), C28(H28), C13(H13), C35(H35), C17(H17A),
 C20(H20A), C32(H32), C25(H25), C18(H18A), C21(H21A), C27(H27), C42(H42),
 C41(H41)
2.d Tetrahedral OH refined with riding coordinates:
 O17(H17), O21(H21)
2.e Idealised tetrahedral OH refined as rotating group:
 O18(H18), O20(H20), O22(H22), O19(H19)
;
_olex2_submission_special_instructions 'No special instructions were received'

loop_
_space_group_symop_operation_xyz
'x, y, z'
'-x, -y, -z'

loop_
_atom_site_label
_atom_site_type_symbol
_atom_site_fract_x
_atom_site_fract_y
_atom_site_fract_z
_atom_site_U_iso_or_equiv
_atom_site_adp_type
_atom_site_occupancy
_atom_site_site_symmetry_order
_atom_site_calc_flag
_atom_site_refinement_flags_posn
_atom_site_refinement_flags_adp
_atom_site_refinement_flags_occupancy
_atom_site_disorder_assembly
_atom_site_disorder_group
Pr1 Pr 0.61657(2) 0.12578(2) 0.63590(2) 0.01731(5) Uani 1 1 d . . . . .
Pr2 Pr 0.79272(2) 0.40009(2) 0.81711(2) 0.01934(5) Uani 1 1 d D . . . .
O1 O 0.77813(15) 0.22987(13) 0.55501(11) 0.0247(4) Uani 1 1 d . . . . .
O2 O 0.59095(15) 0.18097(12) 0.47539(11) 0.0233(4) Uani 1 1 d . . . . .
O6 O 0.81609(16) 0.24261(12) 0.76540(11) 0.0266(4) Uani 1 1 d . . . . .
O16 O 0.87147(16) 0.41438(13) 0.66923(12) 0.0285(4) Uani 1 1 d . . . . .
H16A H 0.844823 0.455348 0.636967 0.043 Uiso 1 1 d R U . . .
H16B H 0.842821 0.359678 0.633366 0.043 Uiso 1 1 d R U . . .
O7 O 0.52080(16) -0.04095(13) 0.67687(12) 0.0297(4) Uani 1 1 d . . . . .
H7A H 0.449112 -0.045446 0.700208 0.045 Uiso 1 1 d R U . . .
H7B H 0.485780 -0.093787 0.623067 0.045 Uiso 1 1 d R U . . .
O10 O 0.58418(17) 0.40847(15) 0.76066(12) 0.0352(5) Uani 1 1 d . . . . .
O9 O 0.62248(16) 0.30589(13) 0.66386(12) 0.0270(4) Uani 1 1 d . . . . .
O18 O -0.11364(16) 0.13612(16) 0.43809(13) 0.0377(5) Uani 1 1 d . . . . .
H18 H -0.123562 0.164132 0.484730 0.057 Uiso 1 1 calc R U . . .
O11 O 0.67628(16) 0.28668(14) 0.90926(12) 0.0302(4) Uani 1 1 d . . . . .
O4 O 0.34786(17) -0.00062(14) 0.45868(13) 0.0313(4) Uani 1 1 d . . . . .
O12 O 0.86237(16) 0.35859(14) 0.98027(12) 0.0343(5) Uani 1 1 d . . . . .
O3 O 0.41026(16) 0.10907(14) 0.58544(13) 0.0310(4) Uani 1 1 d . . . . .
O8 O 0.53600(17) 0.13662(14) 0.78066(12) 0.0333(4) Uani 1 1 d . . . . .
H8A H 0.580565 0.186672 0.818713 0.050 Uiso 1 1 d R U . . .
H8B H 0.469165 0.148391 0.765303 0.050 Uiso 1 1 d R U . . .
O13 O 0.76658(18) 0.54172(13) 0.91387(12) 0.0327(4) Uani 1 1 d . . . . .
O23 O 0.6558(2) 0.48378(16) 1.05416(14) 0.0407(5) Uani 1 1 d G . . . .
H23A H 0.692689 0.513743 1.016248 0.061 Uiso 1 1 d G U . . .
H23B H 0.619079 0.522663 1.070777 0.061 Uiso 1 1 d G U . . .
O14 O 0.80713(19) 0.57203(13) 0.77806(12) 0.0386(5) Uani 1 1 d . . . . .
O20 O 0.19403(19) 0.42241(17) 0.40001(13) 0.0443(5) Uani 1 1 d . . . . .
H20 H 0.205979 0.415158 0.347560 0.066 Uiso 1 1 calc R U . . .
O17 O 0.81099(18) 0.47488(16) 0.20771(14) 0.0450(5) Uani 1 1 d . . . . .
H17 H 0.752389 0.470947 0.165146 0.067 Uiso 1 1 calc R U . . .
O5 O 0.77795(15) 0.08220(12) 0.75476(12) 0.0277(4) Uani 1 1 d . . . . .
O15 O 1.00435(17) 0.49115(16) 0.87582(13) 0.0423(5) Uani 1 1 d G . . . .
H15A H 1.057009 0.503793 0.844490 0.064 Uiso 1 1 d DG U . . .
H15B H 1.034752 0.530811 0.926282 0.064 Uiso 1 1 d DG U . . .
O24 O 0.46591(19) 0.38750(19) 0.89683(15) 0.0475(6) Uani 1 1 d D . . . .
H24A H 0.499(3) 0.409(3) 0.8543(18) 0.071 Uiso 1 1 d D U . . .
H24B H 0.521(3) 0.394(3) 0.9449(17) 0.071 Uiso 1 1 d D U . . .
O22 O 0.6717(2) 0.96066(16) 0.88114(16) 0.0517(6) Uani 1 1 d . . . . .
H22 H 0.700354 0.997985 0.846242 0.077 Uiso 1 1 calc R U . . .
O19 O 1.33852(18) 0.19423(17) 0.84095(17) 0.0491(6) Uani 1 1 d . . . . .
H19 H 1.379875 0.251443 0.857054 0.074 Uiso 1 1 calc R U . . .
O21 O 0.70534(18) 0.06389(15) 1.27246(13) 0.0411(5) Uani 1 1 d . . . . .
H21 H 0.763602 0.080994 1.317334 0.062 Uiso 1 1 calc R U . . .
C9 C 0.2173(2) 0.08750(17) 0.49244(16) 0.0216(5) Uani 1 1 d . . . . .
C2 C 0.7259(2) 0.29546(18) 0.40946(16) 0.0237(5) Uani 1 1 d . . . . .
C22 C 0.5590(2) 0.36047(18) 0.67976(17) 0.0237(5) Uani 1 1 d . . . . .
C15 C 0.8530(2) 0.16594(18) 0.77402(16) 0.0223(5) Uani 1 1 d . . . . .
C7 C 0.6374(2) 0.29814(18) 0.33174(17) 0.0267(5) Uani 1 1 d . . . . .
H7 H 0.559689 0.260001 0.325959 0.032 Uiso 1 1 calc R U . . .
C8 C 0.3321(2) 0.06344(18) 0.51314(16) 0.0223(5) Uani 1 1 d . . . . .
C24 C 0.4518(3) 0.3449(2) 0.51149(17) 0.0351(7) Uani 1 1 d . . . . .
H24 H 0.504568 0.313571 0.495180 0.042 Uiso 1 1 calc R U . . .
C30 C 0.7527(2) 0.23312(19) 1.05527(17) 0.0283(6) Uani 1 1 d . . . . .
C29 C 0.7651(2) 0.29537(18) 0.97838(16) 0.0248(5) Uani 1 1 d . . . . .
C14 C 0.1920(2) 0.1501(2) 0.55639(18) 0.0309(6) Uani 1 1 d . . . . .
H14 H 0.249340 0.179861 0.611288 0.037 Uiso 1 1 calc R U . . .
C6 C 0.6637(2) 0.35672(19) 0.26311(17) 0.0293(6) Uani 1 1 d . . . . .
H6 H 0.604048 0.358216 0.211255 0.035 Uiso 1 1 calc R U . . .
C1 C 0.6963(2) 0.23189(17) 0.48305(15) 0.0207(5) Uani 1 1 d . . . . .
C16 C 0.9809(2) 0.17644(18) 0.79735(17) 0.0251(5) Uani 1 1 d . . . . .
C11 C 0.0224(2) 0.0637(2) 0.39250(18) 0.0310(6) Uani 1 1 d . . . . .
H11 H -0.034349 0.035452 0.336868 0.037 Uiso 1 1 calc R U . . .
C12 C -0.0023(2) 0.12431(19) 0.45768(17) 0.0262(5) Uani 1 1 d . . . . .
C36 C 0.7766(2) 0.59910(18) 0.85055(17) 0.0283(6) Uani 1 1 d . . . . .
C23 C 0.4617(2) 0.37360(18) 0.60518(16) 0.0235(5) Uani 1 1 d . . . . .
C34 C 0.8343(2) 0.1854(2) 1.20404(18) 0.0354(7) Uani 1 1 d . . . . .
H34 H 0.898539 0.191751 1.254888 0.043 Uiso 1 1 calc R U . . .
C26 C 0.2841(2) 0.4056(2) 0.46567(17) 0.0303(6) Uani 1 1 d . . . . .
C39 C 0.7529(3) 0.8516(2) 0.8026(2) 0.0400(7) Uani 1 1 d . . . . .
H39 H 0.772017 0.896281 0.760496 0.048 Uiso 1 1 calc R U . . .
C31 C 0.6444(3) 0.1653(2) 1.05295(19) 0.0395(7) Uani 1 1 d . . . . .
H31 H 0.580360 0.157968 1.001688 0.047 Uiso 1 1 calc R U . . .
C37 C 0.7505(3) 0.69462(19) 0.85854(17) 0.0307(6) Uani 1 1 d . . . . .
C38 C 0.7795(3) 0.7631(2) 0.79700(19) 0.0368(7) Uani 1 1 d . . . . .
H38 H 0.817383 0.749018 0.751428 0.044 Uiso 1 1 calc R U . . .
C33 C 0.7258(3) 0.1202(2) 1.20158(18) 0.0318(6) Uani 1 1 d . . . . .
C4 C 0.8684(2) 0.4113(2) 0.34821(19) 0.0329(6) Uani 1 1 d . . . . .
H4 H 0.946015 0.449396 0.353323 0.039 Uiso 1 1 calc R U . . .
C10 C 0.1313(2) 0.0453(2) 0.41036(17) 0.0290(6) Uani 1 1 d . . . . .
H10 H 0.147305 0.004039 0.366704 0.035 Uiso 1 1 calc R U . . .
C3 C 0.8422(2) 0.35242(19) 0.41714(18) 0.0291(6) Uani 1 1 d . . . . .
H3 H 0.902218 0.350892 0.468661 0.035 Uiso 1 1 calc R U . . .
C28 C 0.3809(3) 0.4189(2) 0.62777(19) 0.0392(7) Uani 1 1 d . . . . .
H28 H 0.386854 0.439186 0.690424 0.047 Uiso 1 1 calc R U . . .
C13 C 0.0827(2) 0.1685(2) 0.53918(18) 0.0336(6) Uani 1 1 d . . . . .
H13 H 0.066559 0.210299 0.582253 0.040 Uiso 1 1 calc R U . . .
C35 C 0.8479(2) 0.2415(2) 1.13096(18) 0.0337(6) Uani 1 1 d . . . . .
H35 H 0.921566 0.285083 1.132722 0.040 Uiso 1 1 calc R U . . .
C17 C 1.0626(2) 0.2638(2) 0.78901(19) 0.0330(6) Uani 1 1 d . . . . .
H17A H 1.036759 0.318436 0.773810 0.040 Uiso 1 1 calc R U . . .
C20 C 1.1425(3) 0.1035(2) 0.8368(2) 0.0405(7) Uani 1 1 d . . . . .
H20A H 1.169676 0.050010 0.853959 0.049 Uiso 1 1 calc R U . . .
C32 C 0.6302(3) 0.1087(2) 1.1251(2) 0.0430(8) Uani 1 1 d . . . . .
H32 H 0.557349 0.063318 1.122537 0.052 Uiso 1 1 calc R U . . .
C25 C 0.3647(3) 0.3623(2) 0.44216(19) 0.0407(7) Uani 1 1 d . . . . .
H25 H 0.360384 0.344668 0.379238 0.049 Uiso 1 1 calc R U . . .
C5 C 0.7791(3) 0.4131(2) 0.27192(18) 0.0301(6) Uani 1 1 d . . . . .
C18 C 1.1806(3) 0.2702(2) 0.8029(2) 0.0375(7) Uani 1 1 d . . . . .
H18A H 1.233966 0.328902 0.796359 0.045 Uiso 1 1 calc R U . . .
C40 C 0.6982(3) 0.8741(2) 0.87029(19) 0.0366(7) Uani 1 1 d . . . . .
C21 C 1.0230(3) 0.0962(2) 0.8215(2) 0.0357(7) Uani 1 1 d . . . . .
H21A H 0.969880 0.037091 0.827280 0.043 Uiso 1 1 calc R U . . .
C27 C 0.2925(3) 0.4340(2) 0.55887(19) 0.0448(8) Uani 1 1 d . . . . .
H27 H 0.238104 0.463480 0.574966 0.054 Uiso 1 1 calc R U . . .
C19 C 1.2212(2) 0.1906(2) 0.82668(19) 0.0363(7) Uani 1 1 d . . . . .
C42 C 0.6944(3) 0.7180(2) 0.9258(2) 0.0448(8) Uani 1 1 d . . . . .
H42 H 0.673825 0.673115 0.967357 0.054 Uiso 1 1 calc R U . . .
C41 C 0.6687(3) 0.8068(2) 0.9320(2) 0.0483(8) Uani 1 1 d . . . . .
H41 H 0.631389 0.821520 0.977771 0.058 Uiso 1 1 calc R U . . .

loop_
_atom_site_aniso_label
_atom_site_aniso_U_11
_atom_site_aniso_U_22
_atom_site_aniso_U_33
_atom_site_aniso_U_23
_atom_site_aniso_U_13
_atom_site_aniso_U_12
Pr1 0.01428(8) 0.01787(7) 0.01928(7) 0.00193(5) 0.00281(5) 0.00492(5)
Pr2 0.02046(8) 0.01789(8) 0.01843(7) 0.00109(5) 0.00302(5) 0.00512(6)
O1 0.0200(9) 0.0290(9) 0.0233(8) 0.0047(7) 0.0033(7) 0.0056(7)
O2 0.0201(9) 0.0237(9) 0.0244(8) 0.0017(7) 0.0055(7) 0.0039(7)
O6 0.0260(10) 0.0242(9) 0.0307(9) 0.0035(7) 0.0028(7) 0.0127(8)
O16 0.0323(11) 0.0232(9) 0.0272(9) 0.0013(7) 0.0068(8) 0.0043(8)
O7 0.0317(11) 0.0238(9) 0.0281(9) -0.0008(7) 0.0073(8) -0.0004(8)
O10 0.0334(12) 0.0479(12) 0.0265(9) -0.0038(8) 0.0009(8) 0.0221(10)
O9 0.0231(10) 0.0282(10) 0.0304(9) 0.0014(7) 0.0014(7) 0.0134(8)
O18 0.0268(11) 0.0579(14) 0.0362(10) 0.0044(9) 0.0045(8) 0.0280(10)
O11 0.0266(10) 0.0363(11) 0.0231(9) 0.0059(7) 0.0013(7) 0.0048(8)
O4 0.0263(10) 0.0327(10) 0.0395(10) 0.0006(8) 0.0091(8) 0.0159(8)
O12 0.0272(11) 0.0376(11) 0.0268(9) 0.0085(8) -0.0011(8) -0.0040(9)
O3 0.0174(10) 0.0393(11) 0.0342(10) -0.0001(8) 0.0023(7) 0.0087(8)
O8 0.0246(10) 0.0402(11) 0.0298(9) -0.0056(8) 0.0063(8) 0.0029(9)
O13 0.0511(13) 0.0231(9) 0.0267(9) 0.0040(7) 0.0137(9) 0.0116(9)
O23 0.0410(13) 0.0492(13) 0.0351(11) 0.0100(9) 0.0134(9) 0.0142(10)
O14 0.0632(15) 0.0296(10) 0.0334(10) 0.0080(8) 0.0243(10) 0.0199(10)
O20 0.0499(14) 0.0670(15) 0.0277(10) 0.0121(10) 0.0021(9) 0.0412(12)
O17 0.0373(13) 0.0559(14) 0.0421(11) 0.0279(10) 0.0140(9) 0.0062(10)
O5 0.0199(10) 0.0208(9) 0.0357(10) 0.0033(7) -0.0035(7) 0.0032(7)
O15 0.0273(12) 0.0524(14) 0.0331(10) -0.0058(9) 0.0061(8) -0.0088(10)
O24 0.0272(12) 0.0694(16) 0.0420(12) -0.0019(11) 0.0078(9) 0.0099(11)
O22 0.0839(19) 0.0339(12) 0.0543(14) 0.0153(10) 0.0258(13) 0.0362(13)
O19 0.0221(11) 0.0582(15) 0.0636(14) -0.0086(12) 0.0026(10) 0.0156(10)
O21 0.0391(12) 0.0527(13) 0.0340(10) 0.0225(9) 0.0120(9) 0.0116(10)
C9 0.0167(13) 0.0234(12) 0.0250(11) 0.0028(9) 0.0043(9) 0.0069(10)
C2 0.0236(14) 0.0229(12) 0.0258(12) 0.0063(10) 0.0076(10) 0.0069(10)
C22 0.0217(14) 0.0231(13) 0.0259(12) 0.0040(10) 0.0047(10) 0.0066(11)
C15 0.0238(14) 0.0257(13) 0.0191(11) 0.0038(9) 0.0028(9) 0.0116(11)
C7 0.0230(14) 0.0256(13) 0.0284(12) 0.0058(10) 0.0041(10) 0.0029(11)
C8 0.0179(13) 0.0232(12) 0.0275(12) 0.0046(10) 0.0080(9) 0.0066(10)
C24 0.0348(16) 0.0533(18) 0.0280(13) 0.0062(12) 0.0077(11) 0.0308(14)
C30 0.0290(15) 0.0305(14) 0.0242(12) 0.0070(10) 0.0055(10) 0.0067(12)
C29 0.0286(15) 0.0237(13) 0.0209(11) 0.0023(9) 0.0050(10) 0.0067(11)
C14 0.0216(14) 0.0371(15) 0.0322(13) -0.0076(11) 0.0013(10) 0.0124(12)
C6 0.0258(15) 0.0335(15) 0.0266(12) 0.0066(11) 0.0030(10) 0.0077(12)
C1 0.0250(14) 0.0189(11) 0.0196(11) 0.0001(9) 0.0064(9) 0.0084(10)
C16 0.0223(14) 0.0229(12) 0.0270(12) -0.0017(10) 0.0005(10) 0.0068(10)
C11 0.0244(15) 0.0430(16) 0.0261(12) -0.0002(11) -0.0006(10) 0.0170(12)
C12 0.0217(14) 0.0321(14) 0.0303(12) 0.0090(10) 0.0068(10) 0.0154(11)
C36 0.0356(16) 0.0218(13) 0.0272(13) 0.0024(10) 0.0059(11) 0.0095(11)
C23 0.0224(13) 0.0242(12) 0.0250(12) 0.0032(9) 0.0023(9) 0.0113(10)
C34 0.0289(16) 0.0465(17) 0.0301(14) 0.0150(12) 0.0030(11) 0.0110(13)
C26 0.0346(16) 0.0357(15) 0.0249(12) 0.0078(11) 0.0015(11) 0.0210(13)
C39 0.056(2) 0.0258(14) 0.0421(16) 0.0111(12) 0.0181(14) 0.0117(14)
C31 0.0305(17) 0.0471(18) 0.0303(14) 0.0118(13) -0.0011(12) -0.0011(14)
C37 0.0421(17) 0.0224(13) 0.0281(13) 0.0021(10) 0.0097(12) 0.0097(12)
C38 0.053(2) 0.0257(14) 0.0378(14) 0.0068(11) 0.0225(14) 0.0115(13)
C33 0.0353(17) 0.0353(15) 0.0284(13) 0.0121(11) 0.0123(11) 0.0109(13)
C4 0.0229(15) 0.0363(15) 0.0401(15) 0.0135(12) 0.0124(12) 0.0040(12)
C10 0.0269(15) 0.0358(15) 0.0260(12) -0.0046(11) 0.0040(10) 0.0155(12)
C3 0.0218(14) 0.0334(15) 0.0310(13) 0.0081(11) 0.0065(10) 0.0053(11)
C28 0.0462(19) 0.057(2) 0.0241(13) 0.0018(13) 0.0056(12) 0.0344(16)
C13 0.0299(16) 0.0415(16) 0.0321(14) -0.0072(12) 0.0052(11) 0.0193(13)
C35 0.0240(15) 0.0394(16) 0.0351(14) 0.0146(12) 0.0058(11) 0.0037(12)
C17 0.0290(16) 0.0265(14) 0.0420(15) 0.0041(11) 0.0044(12) 0.0090(12)
C20 0.0256(16) 0.0337(16) 0.0584(19) -0.0013(13) -0.0047(13) 0.0159(13)
C32 0.0343(18) 0.0497(19) 0.0366(15) 0.0157(14) 0.0068(13) -0.0024(15)
C25 0.0477(19) 0.060(2) 0.0220(13) 0.0019(12) 0.0036(12) 0.0331(16)
C5 0.0328(16) 0.0322(14) 0.0279(13) 0.0082(11) 0.0120(11) 0.0094(12)
C18 0.0244(16) 0.0359(16) 0.0480(17) 0.0038(13) 0.0068(12) 0.0037(13)
C40 0.0478(19) 0.0289(15) 0.0368(15) 0.0055(12) 0.0085(13) 0.0185(14)
C21 0.0252(16) 0.0270(14) 0.0496(17) 0.0024(12) -0.0019(12) 0.0081(12)
C27 0.050(2) 0.067(2) 0.0323(15) 0.0035(14) 0.0053(13) 0.0454(18)
C19 0.0228(15) 0.0438(17) 0.0384(15) -0.0092(12) 0.0010(11) 0.0116(13)
C42 0.070(2) 0.0356(16) 0.0453(17) 0.0179(13) 0.0306(16) 0.0270(16)
C41 0.078(3) 0.0416(18) 0.0475(18) 0.0154(14) 0.0330(17) 0.0368(18)

loop_
_atom_type_symbol
_atom_type_description
_atom_type_scat_dispersion_real
_atom_type_scat_dispersion_imag
_atom_type_scat_source
C C 0.0033 0.0016 'International Tables Vol C Tables 4.2.6.8 and 6.1.1.4'
H H 0.0000 0.0000 'International Tables Vol C Tables 4.2.6.8 and 6.1.1.4'
O O 0.0106 0.0060 'International Tables Vol C Tables 4.2.6.8 and 6.1.1.4'
Pr Pr -0.2180 2.8214 'International Tables Vol C Tables 4.2.6.8 and 6.1.1.4'

loop_
_geom_angle_atom_site_label_1
_geom_angle_atom_site_label_2
_geom_angle_atom_site_label_3
_geom_angle
_geom_angle_site_symmetry_1
_geom_angle_site_symmetry_3
_geom_angle_publ_flag
O1 Pr1 O6 67.43(5) . . ?
O2 Pr1 O1 50.36(5) . . ?
O2 Pr1 O6 113.67(5) . . ?
O2 Pr1 O7 126.79(5) . . ?
O2 Pr1 O9 75.56(5) . . ?
O2 Pr1 O8 139.10(6) . . ?
O2 Pr1 O5 137.28(6) . . ?
O7 Pr1 O1 146.09(6) . . ?
O7 Pr1 O6 117.06(5) . . ?
O7 Pr1 O9 141.29(6) . . ?
O7 Pr1 O8 67.73(6) . . ?
O7 Pr1 O5 74.11(6) . . ?
O9 Pr1 O1 72.44(5) . . ?
O9 Pr1 O6 65.18(5) . . ?
O9 Pr1 O5 112.54(5) . . ?
O4 Pr1 O1 77.90(6) 2_656 . ?
O4 Pr1 O2 75.72(6) 2_656 . ?
O4 Pr1 O6 114.50(6) 2_656 . ?
O4 Pr1 O7 69.82(6) 2_656 . ?
O4 Pr1 O9 147.66(6) 2_656 . ?
O4 Pr1 O8 136.76(6) 2_656 . ?
O4 Pr1 O5 79.93(6) 2_656 . ?
O3 Pr1 O1 123.59(6) . . ?
O3 Pr1 O2 75.50(6) . . ?
O3 Pr1 O6 139.52(6) . . ?
O3 Pr1 O7 76.56(6) . . ?
O3 Pr1 O9 80.77(6) . . ?
O3 Pr1 O4 105.98(6) . 2_656 ?
O3 Pr1 O8 71.78(6) . . ?
O3 Pr1 O5 145.79(6) . . ?
O8 Pr1 O1 140.70(6) . . ?
O8 Pr1 O6 78.79(6) . . ?
O8 Pr1 O9 75.58(6) . . ?
O8 Pr1 O5 81.04(6) . . ?
O5 Pr1 O1 90.62(5) . . ?
O5 Pr1 O6 48.44(5) . . ?
O6 Pr2 O16 70.67(6) . . ?
O6 Pr2 O10 112.51(6) . . ?
O6 Pr2 O9 67.94(6) . . ?
O6 Pr2 O11 78.27(6) . . ?
O6 Pr2 O12 84.89(6) . . ?
O6 Pr2 O13 163.54(6) . . ?
O6 Pr2 O14 144.45(6) . . ?
O6 Pr2 O15 98.25(7) . . ?
O16 Pr2 O9 68.84(5) . . ?
O10 Pr2 O16 103.21(6) . . ?
O10 Pr2 O9 49.63(6) . . ?
O10 Pr2 O12 120.02(6) . . ?
O10 Pr2 O13 71.27(6) . . ?
O10 Pr2 O14 73.35(7) . . ?
O11 Pr2 O16 145.73(6) . . ?
O11 Pr2 O10 75.36(6) . . ?
O11 Pr2 O9 86.51(6) . . ?
O11 Pr2 O12 51.67(6) . . ?
O11 Pr2 O13 87.62(6) . . ?
O11 Pr2 O14 134.77(6) . . ?
O12 Pr2 O16 136.03(6) . . ?
O12 Pr2 O9 134.61(6) . . ?
O12 Pr2 O13 79.68(6) . . ?
O13 Pr2 O16 124.98(6) . . ?
O13 Pr2 O9 120.09(6) . . ?
O14 Pr2 O16 73.86(6) . . ?
O14 Pr2 O9 97.09(6) . . ?
O14 Pr2 O12 123.89(6) . . ?
O14 Pr2 O13 51.71(5) . . ?
O15 Pr2 O16 75.91(6) . . ?
O15 Pr2 O10 147.26(7) . . ?
O15 Pr2 O9 144.65(6) . . ?
O15 Pr2 O11 123.73(6) . . ?
O15 Pr2 O12 72.06(6) . . ?
O15 Pr2 O13 82.47(7) . . ?
O15 Pr2 O14 75.11(8) . . ?
C1 O1 Pr1 90.65(13) . . ?
C1 O2 Pr1 98.37(14) . . ?
Pr2 O6 Pr1 112.47(6) . . ?
C15 O6 Pr1 87.75(14) . . ?
C15 O6 Pr2 155.95(15) . . ?
Pr2 O16 H16A 109.6 . . ?
Pr2 O16 H16B 109.6 . . ?
H16A O16 H16B 104.3 . . ?
Pr1 O7 H7A 114.8 . . ?
Pr1 O7 H7B 115.3 . . ?
H7A O7 H7B 98.6 . . ?
C22 O10 Pr2 98.68(15) . . ?
Pr1 O9 Pr2 111.29(6) . . ?
C22 O9 Pr1 141.87(17) . . ?
C22 O9 Pr2 90.01(14) . . ?
C12 O18 H18 109.5 . . ?
C29 O11 Pr2 94.64(14) . . ?
C8 O4 Pr1 176.40(18) . 2_656 ?
C29 O12 Pr2 94.29(14) . . ?
C8 O3 Pr1 132.29(16) . . ?
Pr1 O8 H8A 109.4 . . ?
Pr1 O8 H8B 109.4 . . ?
H8A O8 H8B 104.5 . . ?
C36 O13 Pr2 93.87(14) . . ?
H23A O23 H23B 104.4 . . ?
C36 O14 Pr2 94.79(15) . . ?
C26 O20 H20 109.5 . . ?
C5 O17 H17 109.5 . . ?
C15 O5 Pr1 98.49(14) . . ?
Pr2 O15 H15A 127.5 . . ?
Pr2 O15 H15B 125.7 . . ?
H15A O15 H15B 104.5 . . ?
H24A O24 H24B 106(3) . . ?
C40 O22 H22 109.5 . . ?
C19 O19 H19 109.5 . . ?
C33 O21 H21 109.5 . . ?
C14 C9 C8 120.8(2) . . ?
C10 C9 C8 120.5(2) . . ?
C10 C9 C14 118.6(2) . . ?
C7 C2 C1 120.1(2) . . ?
C7 C2 C3 119.2(2) . . ?
C3 C2 C1 120.7(2) . . ?
O10 C22 O9 118.7(2) . . ?
O10 C22 C23 119.5(2) . . ?
O9 C22 C23 121.7(2) . . ?
O6 C15 C16 120.0(2) . . ?
O5 C15 O6 118.7(2) . . ?
O5 C15 C16 121.0(2) . . ?
C2 C7 H7 119.7 . . ?
C6 C7 C2 120.7(2) . . ?
C6 C7 H7 119.7 . . ?
O4 C8 O3 122.8(2) . . ?
O4 C8 C9 119.4(2) . . ?
O3 C8 C9 117.8(2) . . ?
C23 C24 H24 119.7 . . ?
C25 C24 H24 119.7 . . ?
C25 C24 C23 120.6(2) . . ?
C31 C30 C29 120.4(2) . . ?
C35 C30 C29 120.9(2) . . ?
C35 C30 C31 118.6(2) . . ?
O11 C29 C30 120.0(2) . . ?
O12 C29 O11 118.8(2) . . ?
O12 C29 C30 121.2(2) . . ?
C9 C14 H14 119.6 . . ?
C13 C14 C9 120.7(2) . . ?
C13 C14 H14 119.6 . . ?
C7 C6 H6 120.3 . . ?
C7 C6 C5 119.5(2) . . ?
C5 C6 H6 120.3 . . ?
O1 C1 C2 120.0(2) . . ?
O2 C1 O1 119.9(2) . . ?
O2 C1 C2 120.1(2) . . ?
C17 C16 C15 121.1(2) . . ?
C17 C16 C21 118.1(3) . . ?
C21 C16 C15 120.6(2) . . ?
C12 C11 H11 120.1 . . ?
C10 C11 H11 120.1 . . ?
C10 C11 C12 119.7(2) . . ?
O18 C12 C11 117.0(2) . . ?
O18 C12 C13 122.6(2) . . ?
C13 C12 C11 120.3(2) . . ?
O13 C36 C37 121.4(2) . . ?
O14 C36 O13 119.0(2) . . ?
O14 C36 C37 119.6(2) . . ?
C24 C23 C22 121.0(2) . . ?
C24 C23 C28 118.6(2) . . ?
C28 C23 C22 120.3(2) . . ?
C33 C34 H34 120.0 . . ?
C33 C34 C35 120.1(3) . . ?
C35 C34 H34 120.0 . . ?
O20 C26 C25 122.7(2) . . ?
O20 C26 C27 117.5(2) . . ?
C25 C26 C27 119.8(2) . . ?
C38 C39 H39 119.9 . . ?
C40 C39 H39 119.9 . . ?
C40 C39 C38 120.2(3) . . ?
C30 C31 H31 119.4 . . ?
C32 C31 C30 121.3(3) . . ?
C32 C31 H31 119.4 . . ?
C38 C37 C36 120.6(2) . . ?
C42 C37 C36 121.3(2) . . ?
C42 C37 C38 118.1(2) . . ?
C39 C38 C37 121.0(3) . . ?
C39 C38 H38 119.5 . . ?
C37 C38 H38 119.5 . . ?
O21 C33 C34 123.2(3) . . ?
O21 C33 C32 116.5(2) . . ?
C34 C33 C32 120.3(2) . . ?
C3 C4 H4 120.2 . . ?
C5 C4 H4 120.2 . . ?
C5 C4 C3 119.7(2) . . ?
C9 C10 H10 119.5 . . ?
C11 C10 C9 121.0(2) . . ?
C11 C10 H10 119.5 . . ?
C2 C3 H3 120.0 . . ?
C4 C3 C2 120.1(2) . . ?
C4 C3 H3 120.0 . . ?
C23 C28 H28 119.6 . . ?
C27 C28 C23 120.8(2) . . ?
C27 C28 H28 119.6 . . ?
C14 C13 H13 120.2 . . ?
C12 C13 C14 119.6(2) . . ?
C12 C13 H13 120.2 . . ?
C30 C35 H35 119.8 . . ?
C34 C35 C30 120.5(2) . . ?
C34 C35 H35 119.8 . . ?
C16 C17 H17A 119.7 . . ?
C18 C17 C16 120.7(3) . . ?
C18 C17 H17A 119.7 . . ?
C21 C20 H20A 120.2 . . ?
C19 C20 H20A 120.2 . . ?
C19 C20 C21 119.6(3) . . ?
C31 C32 C33 119.1(3) . . ?
C31 C32 H32 120.4 . . ?
C33 C32 H32 120.4 . . ?
C24 C25 H25 119.9 . . ?
C26 C25 C24 120.1(2) . . ?
C26 C25 H25 119.9 . . ?
O17 C5 C6 122.6(2) . . ?
O17 C5 C4 116.5(2) . . ?
C4 C5 C6 120.9(2) . . ?
C17 C18 H18A 119.7 . . ?
C17 C18 C19 120.7(3) . . ?
C19 C18 H18A 119.7 . . ?
O22 C40 C39 123.3(3) . . ?
O22 C40 C41 117.0(3) . . ?
C39 C40 C41 119.6(3) . . ?
C16 C21 H21A 119.5 . . ?
C20 C21 C16 121.0(3) . . ?
C20 C21 H21A 119.5 . . ?
C26 C27 H27 120.0 . . ?
C28 C27 C26 120.1(3) . . ?
C28 C27 H27 120.0 . . ?
O19 C19 C20 117.8(3) . . ?
O19 C19 C18 122.3(3) . . ?
C20 C19 C18 119.9(3) . . ?
C37 C42 H42 119.5 . . ?
C41 C42 C37 121.0(3) . . ?
C41 C42 H42 119.5 . . ?
C40 C41 H41 119.9 . . ?
C42 C41 C40 120.1(3) . . ?
C42 C41 H41 119.9 . . ?

loop_
_geom_bond_atom_site_label_1
_geom_bond_atom_site_label_2
_geom_bond_distance
_geom_bond_site_symmetry_2
_geom_bond_publ_flag
Pr1 O1 2.6555(16) . ?
Pr1 O2 2.5052(16) . ?
Pr1 O6 2.7630(17) . ?
Pr1 O7 2.5071(17) . ?
Pr1 O9 2.5443(17) . ?
Pr1 O4 2.3791(18) 2_656 ?
Pr1 O3 2.3736(18) . ?
Pr1 O8 2.5372(17) . ?
Pr1 O5 2.5446(17) . ?
Pr2 O6 2.4267(16) . ?
Pr2 O16 2.5515(16) . ?
Pr2 O10 2.5030(19) . ?
Pr2 O9 2.6858(17) . ?
Pr2 O11 2.5008(17) . ?
Pr2 O12 2.5147(17) . ?
Pr2 O13 2.5243(17) . ?
Pr2 O14 2.5056(18) . ?
Pr2 O15 2.4598(19) . ?
O1 C1 1.283(3) . ?
O2 C1 1.258(3) . ?
O6 C15 1.283(3) . ?
O16 H16A 0.8536 . ?
O16 H16B 0.8538 . ?
O7 H7A 0.9853 . ?
O7 H7B 0.9905 . ?
O10 C22 1.267(3) . ?
O9 C22 1.271(3) . ?
O18 H18 0.8200 . ?
O18 C12 1.366(3) . ?
O11 C29 1.275(3) . ?
O4 C8 1.257(3) . ?
O12 C29 1.264(3) . ?
O3 C8 1.260(3) . ?
O8 H8A 0.8505 . ?
O8 H8B 0.8503 . ?
O13 C36 1.274(3) . ?
O23 H23A 0.8496 . ?
O23 H23B 0.8504 . ?
O14 C36 1.272(3) . ?
O20 H20 0.8200 . ?
O20 C26 1.366(3) . ?
O17 H17 0.8200 . ?
O17 C5 1.369(3) . ?
O5 C15 1.258(3) . ?
O15 H15A 0.8503 . ?
O15 H15B 0.8502 . ?
O24 H24A 0.842(17) . ?
O24 H24B 0.834(18) . ?
O22 H22 0.8200 . ?
O22 C40 1.360(3) . ?
O19 H19 0.8200 . ?
O19 C19 1.368(3) . ?
O21 H21 0.8200 . ?
O21 C33 1.372(3) . ?
C9 C8 1.483(3) . ?
C9 C14 1.393(3) . ?
C9 C10 1.386(3) . ?
C2 C7 1.389(3) . ?
C2 C1 1.488(3) . ?
C2 C3 1.393(4) . ?
C22 C23 1.477(3) . ?
C15 C16 1.467(4) . ?
C7 H7 0.9300 . ?
C7 C6 1.378(3) . ?
C24 H24 0.9300 . ?
C24 C23 1.383(3) . ?
C24 C25 1.377(4) . ?
C30 C29 1.480(3) . ?
C30 C31 1.390(4) . ?
C30 C35 1.384(4) . ?
C14 H14 0.9300 . ?
C14 C13 1.382(4) . ?
C6 H6 0.9300 . ?
C6 C5 1.379(4) . ?
C16 C17 1.391(4) . ?
C16 C21 1.398(4) . ?
C11 H11 0.9300 . ?
C11 C12 1.384(3) . ?
C11 C10 1.377(4) . ?
C12 C13 1.380(3) . ?
C36 C37 1.475(4) . ?
C23 C28 1.387(4) . ?
C34 H34 0.9300 . ?
C34 C33 1.375(4) . ?
C34 C35 1.383(3) . ?
C26 C25 1.372(4) . ?
C26 C27 1.379(4) . ?
C39 H39 0.9300 . ?
C39 C38 1.379(4) . ?
C39 C40 1.374(4) . ?
C31 H31 0.9300 . ?
C31 C32 1.377(4) . ?
C37 C38 1.392(3) . ?
C37 C42 1.385(4) . ?
C38 H38 0.9300 . ?
C33 C32 1.387(4) . ?
C4 H4 0.9300 . ?
C4 C3 1.384(3) . ?
C4 C5 1.378(4) . ?
C10 H10 0.9300 . ?
C3 H3 0.9300 . ?
C28 H28 0.9300 . ?
C28 C27 1.369(4) . ?
C13 H13 0.9300 . ?
C35 H35 0.9300 . ?
C17 H17A 0.9300 . ?
C17 C18 1.367(4) . ?
C20 H20A 0.9300 . ?
C20 C21 1.381(4) . ?
C20 C19 1.379(4) . ?
C32 H32 0.9300 . ?
C25 H25 0.9300 . ?
C18 H18A 0.9300 . ?
C18 C19 1.379(4) . ?
C40 C41 1.383(4) . ?
C21 H21A 0.9300 . ?
C27 H27 0.9300 . ?
C42 H42 0.9300 . ?
C42 C41 1.378(4) . ?
C41 H41 0.9300 . ?

loop_
_geom_torsion_atom_site_label_1
_geom_torsion_atom_site_label_2
_geom_torsion_atom_site_label_3
_geom_torsion_atom_site_label_4
_geom_torsion
_geom_torsion_site_symmetry_1
_geom_torsion_site_symmetry_2
_geom_torsion_site_symmetry_3
_geom_torsion_site_symmetry_4
_geom_torsion_publ_flag
Pr1 O1 C1 O2 -8.1(2) . . . . ?
Pr1 O1 C1 C2 171.04(19) . . . . ?
Pr1 O2 C1 O1 8.7(2) . . . . ?
Pr1 O2 C1 C2 -170.45(18) . . . . ?
Pr1 O6 C15 O5 -24.8(2) . . . . ?
Pr1 O6 C15 C16 149.6(2) . . . . ?
Pr1 O9 C22 O10 109.3(3) . . . . ?
Pr1 O9 C22 C23 -74.2(3) . . . . ?
Pr1 O3 C8 O4 14.1(4) . . . . ?
Pr1 O3 C8 C9 -165.71(15) . . . . ?
Pr1 O5 C15 O6 27.4(2) . . . . ?
Pr1 O5 C15 C16 -146.95(19) . . . . ?
Pr2 O6 C15 O5 123.5(4) . . . . ?
Pr2 O6 C15 C16 -62.1(5) . . . . ?
Pr2 O10 C22 O9 18.2(3) . . . . ?
Pr2 O10 C22 C23 -158.37(19) . . . . ?
Pr2 O9 C22 O10 -16.7(2) . . . . ?
Pr2 O9 C22 C23 159.8(2) . . . . ?
Pr2 O11 C29 O12 7.8(2) . . . . ?
Pr2 O11 C29 C30 -173.2(2) . . . . ?
Pr2 O12 C29 O11 -7.7(2) . . . . ?
Pr2 O12 C29 C30 173.3(2) . . . . ?
Pr2 O13 C36 O14 -8.0(3) . . . . ?
Pr2 O13 C36 C37 170.3(2) . . . . ?
Pr2 O14 C36 O13 8.1(3) . . . . ?
Pr2 O14 C36 C37 -170.3(2) . . . . ?
O6 C15 C16 C17 -15.2(4) . . . . ?
O6 C15 C16 C21 169.9(2) . . . . ?
O10 C22 C23 C24 162.3(3) . . . . ?
O10 C22 C23 C28 -15.0(4) . . . . ?
O9 C22 C23 C24 -14.1(4) . . . . ?
O9 C22 C23 C28 168.5(3) . . . . ?
O18 C12 C13 C14 177.3(3) . . . . ?
O13 C36 C37 C38 169.8(3) . . . . ?
O13 C36 C37 C42 -11.6(4) . . . . ?
O14 C36 C37 C38 -11.9(4) . . . . ?
O14 C36 C37 C42 166.8(3) . . . . ?
O20 C26 C25 C24 -178.3(3) . . . . ?
O20 C26 C27 C28 179.9(3) . . . . ?
O5 C15 C16 C17 159.1(2) . . . . ?
O5 C15 C16 C21 -15.9(4) . . . . ?
O22 C40 C41 C42 -179.2(3) . . . . ?
O21 C33 C32 C31 178.2(3) . . . . ?
C9 C14 C13 C12 0.0(4) . . . . ?
C2 C7 C6 C5 0.0(4) . . . . ?
C22 C23 C28 C27 178.0(3) . . . . ?
C15 C16 C17 C18 -174.3(2) . . . . ?
C15 C16 C21 C20 175.2(3) . . . . ?
C7 C2 C1 O1 -179.7(2) . . . . ?
C7 C2 C1 O2 -0.5(4) . . . . ?
C7 C2 C3 C4 0.4(4) . . . . ?
C7 C6 C5 O17 -178.3(2) . . . . ?
C7 C6 C5 C4 0.3(4) . . . . ?
C8 C9 C14 C13 -176.7(2) . . . . ?
C8 C9 C10 C11 177.0(2) . . . . ?
C24 C23 C28 C27 0.6(4) . . . . ?
C30 C31 C32 C33 0.3(5) . . . . ?
C29 C30 C31 C32 -178.1(3) . . . . ?
C29 C30 C35 C34 177.8(3) . . . . ?
C14 C9 C8 O4 173.0(2) . . . . ?
C14 C9 C8 O3 -7.1(3) . . . . ?
C14 C9 C10 C11 -0.8(4) . . . . ?
C1 C2 C7 C6 180.0(2) . . . . ?
C1 C2 C3 C4 -180.0(2) . . . . ?
C16 C17 C18 C19 -0.8(4) . . . . ?
C11 C12 C13 C14 -1.4(4) . . . . ?
C12 C11 C10 C9 -0.6(4) . . . . ?
C36 C37 C38 C39 178.5(3) . . . . ?
C36 C37 C42 C41 -179.0(3) . . . . ?
C23 C24 C25 C26 -2.1(5) . . . . ?
C23 C28 C27 C26 -1.1(5) . . . . ?
C34 C33 C32 C31 -1.8(5) . . . . ?
C39 C40 C41 C42 0.2(5) . . . . ?
C31 C30 C29 O11 -0.3(4) . . . . ?
C31 C30 C29 O12 178.7(3) . . . . ?
C31 C30 C35 C34 -1.9(4) . . . . ?
C37 C42 C41 C40 0.3(5) . . . . ?
C38 C39 C40 O22 178.6(3) . . . . ?
C38 C39 C40 C41 -0.8(5) . . . . ?
C38 C37 C42 C41 -0.4(5) . . . . ?
C33 C34 C35 C30 0.5(5) . . . . ?
C10 C9 C8 O4 -4.7(3) . . . . ?
C10 C9 C8 O3 175.1(2) . . . . ?
C10 C9 C14 C13 1.1(4) . . . . ?
C10 C11 C12 O18 -177.1(2) . . . . ?
C10 C11 C12 C13 1.7(4) . . . . ?
C3 C2 C7 C6 -0.4(4) . . . . ?
C3 C2 C1 O1 0.7(4) . . . . ?
C3 C2 C1 O2 179.9(2) . . . . ?
C3 C4 C5 O17 178.4(2) . . . . ?
C3 C4 C5 C6 -0.3(4) . . . . ?
C35 C30 C29 O11 -179.9(3) . . . . ?
C35 C30 C29 O12 -0.9(4) . . . . ?
C35 C30 C31 C32 1.5(5) . . . . ?
C35 C34 C33 O21 -178.5(3) . . . . ?
C35 C34 C33 C32 1.4(5) . . . . ?
C17 C16 C21 C20 0.1(4) . . . . ?
C17 C18 C19 O19 179.8(3) . . . . ?
C17 C18 C19 C20 -0.2(4) . . . . ?
C25 C24 C23 C22 -176.5(3) . . . . ?
C25 C24 C23 C28 0.9(4) . . . . ?
C25 C26 C27 C28 -0.1(5) . . . . ?
C5 C4 C3 C2 -0.1(4) . . . . ?
C40 C39 C38 C37 0.8(5) . . . . ?
C21 C16 C17 C18 0.8(4) . . . . ?
C21 C20 C19 O19 -178.9(3) . . . . ?
C21 C20 C19 C18 1.2(4) . . . . ?
C27 C26 C25 C24 1.7(5) . . . . ?
C19 C20 C21 C16 -1.1(5) . . . . ?
C42 C37 C38 C39 -0.2(5) . . . . ?
